data_7118095
loop_
_publ_author_name
'Shohei Kato'
'Yuma Serizawa'
'Daisuke Sakamaki'
'Shu Seki'
'Yoshihiro Miyake'
'Hiroshi Shinokubo'

_publ_section_title
;
 Diversity-oriented synthesis of tetrathia[8]circulenes by sequential C-H
 borylation and annulation
;
_journal_name_full Chem.Commun.
_journal_page_first 16944
_journal_paper_doi 10.1039/C5cc06921A
_journal_volume 51
_journal_year 2015
_chemical_formula_moiety 'C40 H40 S4'
_chemical_formula_sum 'C40 H40 S4'
_chemical_formula_weight 648.96
_chemical_name_common 1d
_chemical_name_systematic
;
 ?
;
_space_group_crystal_system triclinic
_space_group_IT_number 2
_space_group_name_Hall '-P 1'
_space_group_name_H-M_alt 'P -1'
_symmetry_space_group_name_Hall '-P 1'
_symmetry_space_group_name_H-M 'P -1'
_atom_sites_solution_hydrogens geom
_atom_sites_solution_primary direct
_atom_sites_solution_secondary difmap
_audit_creation_method SHELXL-2014
_audit_update_record
;
2015-06-06 deposited with the CCDC.
2015-09-29 downloaded from the CCDC.
;
_cell_angle_alpha 68.200(14)
_cell_angle_beta 74.332(19)
_cell_angle_gamma 85.09(2)
_cell_formula_units_Z 1
_cell_length_a 4.7699(19)
_cell_length_b 13.122(5)
_cell_length_c 14.121(5)
_cell_measurement_reflns_used 1611
_cell_measurement_temperature 103(2)
_cell_measurement_theta_max 27.70
_cell_measurement_theta_min 3.04
_cell_volume 790.0(5)
_computing_cell_refinement CrystalClear
_computing_data_collection 'CrystalClear (Rigaku Inc., 2008)'
_computing_data_reduction CrystalClear
_computing_molecular_graphics 'CrystalStructure 4.0'
_computing_publication_material 'CrystalStructure 4.0 (Rigaku, 2010)'
_computing_structure_refinement 'SHELXL-2014 (Sheldrick, 2014)'
_computing_structure_solution 'SIR2002 (Burla, et al., 2003)'
_diffrn_ambient_temperature 103(2)
_diffrn_detector_area_resol_mean 7.111
_diffrn_measured_fraction_theta_full 0.973
_diffrn_measured_fraction_theta_max 0.952
_diffrn_measurement_device_type 'Rigaku Saturn724'
_diffrn_measurement_method \w
_diffrn_radiation_type MoK\a
_diffrn_radiation_wavelength 0.71075
_diffrn_reflns_av_R_equivalents 0.0889
_diffrn_reflns_av_unetI/netI 0.1081
_diffrn_reflns_laue_measured_fraction_full 0.973
_diffrn_reflns_laue_measured_fraction_max 0.952
_diffrn_reflns_limit_h_max 6
_diffrn_reflns_limit_h_min -6
_diffrn_reflns_limit_k_max 16
_diffrn_reflns_limit_k_min -16
_diffrn_reflns_limit_l_max 18
_diffrn_reflns_limit_l_min -16
_diffrn_reflns_number 6238
_diffrn_reflns_point_group_measured_fraction_full 0.973
_diffrn_reflns_point_group_measured_fraction_max 0.952
_diffrn_reflns_theta_full 25.242
_diffrn_reflns_theta_max 27.500
_diffrn_reflns_theta_min 3.039
_exptl_absorpt_coefficient_mu 0.331
_exptl_absorpt_correction_T_max 0.997
_exptl_absorpt_correction_T_min 0.597
_exptl_absorpt_correction_type multi-scan
_exptl_absorpt_process_details 'REQAB (Rigaku, 1998)'
_exptl_crystal_colour yellow
_exptl_crystal_density_diffrn 1.364
_exptl_crystal_density_method 'not measured'
_exptl_crystal_description prism
_exptl_crystal_F_000 344
_exptl_crystal_size_max 0.190
_exptl_crystal_size_mid 0.010
_exptl_crystal_size_min 0.010
_refine_diff_density_max 1.465
_refine_diff_density_min -0.695
_refine_diff_density_rms 0.162
_refine_ls_extinction_coef .
_refine_ls_extinction_method none
_refine_ls_goodness_of_fit_ref 1.065
_refine_ls_hydrogen_treatment constr
_refine_ls_matrix_type full
_refine_ls_number_parameters 203
_refine_ls_number_reflns 3453
_refine_ls_number_restraints 0
_refine_ls_restrained_S_all 1.065
_refine_ls_R_factor_all 0.1347
_refine_ls_R_factor_gt 0.0919
_refine_ls_shift/su_max 0.003
_refine_ls_shift/su_mean 0.000
_refine_ls_structure_factor_coef Fsqd
_refine_ls_weighting_details 'w=1/[\s^2^(Fo^2^)+(0.1958P)^2^+1.2900P] where P=(Fo^2^+2Fc^2^)/3'
_refine_ls_weighting_scheme calc
_refine_ls_wR_factor_gt 0.2501
_refine_ls_wR_factor_ref 0.3208
_reflns_Friedel_coverage 0.000
_reflns_friedel_fraction_full .
_reflns_friedel_fraction_max .
_reflns_number_gt 2164
_reflns_number_total 3453
_reflns_threshold_expression 'I > 2\s(I)'
_cod_data_source_file c5cc06921a2.cif
_cod_data_source_block shelxl_1
_cod_database_code 7118095
_shelx_space_group_comment
;
The symmetry employed for this shelxl refinement is uniquely defined
by the following loop, which should always be used as a source of
symmetry information in preference to the above space-group names.
They are only intended as comments.
;
_shelx_estimated_absorpt_t_min 0.940
_shelx_estimated_absorpt_t_max 0.997
_shelxl_version_number 2014-3

loop_
_space_group_symop_operation_xyz
'x, y, z'
'-x, -y, -z'

loop_
_atom_site_label
_atom_site_type_symbol
_atom_site_fract_x
_atom_site_fract_y
_atom_site_fract_z
_atom_site_U_iso_or_equiv
_atom_site_adp_type
_atom_site_occupancy
_atom_site_site_symmetry_order
_atom_site_calc_flag
_atom_site_refinement_flags_posn
_atom_site_refinement_flags_adp
_atom_site_refinement_flags_occupancy
_atom_site_disorder_assembly
_atom_site_disorder_group
C1 C 0.7878(10) 0.0065(4) 0.6882(3) 0.0187(9) Uani 1 1 d . . . . .
C2 C 0.9493(10) 0.0901(4) 0.6904(3) 0.0205(9) Uani 1 1 d . . . . .
C3 C 0.9966(9) 0.1854(4) 0.6028(3) 0.0180(9) Uani 1 1 d . . . . .
C4 C 0.8802(10) 0.1892(4) 0.5197(3) 0.0205(9) Uani 1 1 d . . . . .
C5 C 0.7500(9) 0.2548(4) 0.3507(3) 0.0192(9) Uani 1 1 d . . . . .
C6 C 0.7251(10) 0.3199(4) 0.2491(3) 0.0211(10) Uani 1 1 d . . . . .
C7 C 0.5755(9) 0.2771(4) 0.2021(3) 0.0188(9) Uani 1 1 d . . . . .
C8 C 0.5372(10) -0.1690(4) 0.7395(3) 0.0212(10) Uani 1 1 d . . . . .
C9 C 0.6668(9) 0.0067(4) 0.6055(3) 0.0169(9) Uani 1 1 d . . . . .
C10 C 0.7169(9) 0.1059(4) 0.5147(3) 0.0165(9) Uani 1 1 d . . . . .
C11 C 0.6386(9) 0.1451(4) 0.4122(3) 0.0162(9) Uani 1 1 d . . . . .
C12 C 0.5161(9) -0.0997(3) 0.6373(3) 0.0142(9) Uani 1 1 d . . . . .
C13 C 1.0532(11) 0.0727(4) 0.7875(4) 0.0276(11) Uani 1 1 d . . . . .
H1 H 1.2258 0.1205 0.7670 0.033 Uiso 1 1 calc R U . . .
H2 H 1.1140 -0.0045 0.8159 0.033 Uiso 1 1 calc R U . . .
C14 C 0.8190(16) 0.0976(5) 0.8745(4) 0.0437(15) Uani 1 1 d . . . . .
H3 H 0.7768 0.1762 0.8502 0.066 Uiso 1 1 calc R U . . .
H4 H 0.8895 0.0772 0.9381 0.066 Uiso 1 1 calc R U . . .
H5 H 0.6411 0.0554 0.8908 0.066 Uiso 1 1 calc R U . . .
C15 C 1.1600(11) 0.2854(4) 0.5919(4) 0.0254(10) Uani 1 1 d . . . . .
H6 H 1.2717 0.3206 0.5176 0.031 Uiso 1 1 calc R U . . .
H7 H 1.3008 0.2613 0.6359 0.031 Uiso 1 1 calc R U . . .
C16 C 0.9557(13) 0.3702(5) 0.6254(5) 0.0350(13) Uani 1 1 d . . . . .
H8 H 0.8023 0.3882 0.5878 0.052 Uiso 1 1 calc R U . . .
H9 H 1.0674 0.4369 0.6081 0.052 Uiso 1 1 calc R U . . .
H10 H 0.8674 0.3396 0.7017 0.052 Uiso 1 1 calc R U . . .
C17 C 0.8480(11) 0.4361(4) 0.1982(4) 0.0245(10) Uani 1 1 d . . . . .
H11 H 0.8982 0.4578 0.1205 0.029 Uiso 1 1 calc R U . . .
H12 H 1.0293 0.4383 0.2188 0.029 Uiso 1 1 calc R U . . .
C18 C 0.6349(12) 0.5185(4) 0.2300(4) 0.0326(12) Uani 1 1 d . . . . .
H13 H 0.4595 0.5199 0.2060 0.049 Uiso 1 1 calc R U . . .
H14 H 0.7266 0.5916 0.1974 0.049 Uiso 1 1 calc R U . . .
H15 H 0.5817 0.4967 0.3070 0.049 Uiso 1 1 calc R U . . .
C19 C 0.5350(11) 0.3365(4) 0.0921(4) 0.0264(11) Uani 1 1 d . . . . .
H16 H 0.5387 0.4167 0.0756 0.032 Uiso 1 1 calc R U . . .
H17 H 0.3421 0.3164 0.0900 0.032 Uiso 1 1 calc R U . . .
C20 C 0.7731(13) 0.3081(5) 0.0082(4) 0.0347(12) Uani 1 1 d . . . . .
H18 H 0.9586 0.3416 -0.0003 0.052 Uiso 1 1 calc R U . . .
H19 H 0.7197 0.3364 -0.0592 0.052 Uiso 1 1 calc R U . . .
H20 H 0.7927 0.2282 0.0306 0.052 Uiso 1 1 calc R U . . .
S1 S 0.7283(3) -0.11319(9) 0.79652(8) 0.0218(4) Uani 1 1 d . . . . .
S2 S 0.9391(2) 0.30767(9) 0.40966(8) 0.0216(4) Uani 1 1 d . . . . .

loop_
_atom_site_aniso_label
_atom_site_aniso_U_11
_atom_site_aniso_U_22
_atom_site_aniso_U_33
_atom_site_aniso_U_23
_atom_site_aniso_U_13
_atom_site_aniso_U_12
C1 0.016(2) 0.024(2) 0.0146(19) -0.0059(17) -0.0050(16) 0.0036(17)
C2 0.020(2) 0.024(2) 0.018(2) -0.0090(18) -0.0062(17) 0.0030(18)
C3 0.014(2) 0.024(2) 0.018(2) -0.0107(17) -0.0030(16) 0.0009(17)
C4 0.016(2) 0.027(2) 0.016(2) -0.0079(18) -0.0014(17) 0.0029(18)
C5 0.015(2) 0.020(2) 0.020(2) -0.0076(17) 0.0008(17) -0.0024(17)
C6 0.021(2) 0.022(2) 0.017(2) -0.0061(17) -0.0026(17) 0.0057(18)
C7 0.013(2) 0.022(2) 0.017(2) -0.0047(17) -0.0020(16) 0.0024(17)
C8 0.020(2) 0.025(2) 0.016(2) -0.0078(18) -0.0013(17) 0.0009(18)
C9 0.015(2) 0.023(2) 0.0132(19) -0.0082(17) -0.0032(16) 0.0030(17)
C10 0.0124(19) 0.024(2) 0.0160(19) -0.0119(17) -0.0016(16) 0.0023(17)
C11 0.0107(19) 0.024(2) 0.0156(19) -0.0100(17) -0.0023(16) 0.0034(16)
C12 0.015(2) 0.0117(19) 0.0154(19) -0.0026(15) -0.0084(16) 0.0050(16)
C13 0.028(3) 0.034(3) 0.023(2) -0.011(2) -0.012(2) 0.003(2)
C14 0.067(4) 0.044(3) 0.024(3) -0.017(2) -0.014(3) 0.010(3)
C15 0.026(2) 0.030(3) 0.020(2) -0.0082(19) -0.0048(19) -0.004(2)
C16 0.042(3) 0.030(3) 0.037(3) -0.018(2) -0.009(2) 0.001(2)
C17 0.026(2) 0.023(2) 0.018(2) -0.0041(18) 0.0003(18) -0.0029(19)
C18 0.034(3) 0.030(3) 0.032(3) -0.011(2) -0.007(2) 0.002(2)
C19 0.030(3) 0.029(3) 0.018(2) -0.0034(18) -0.0094(19) 0.000(2)
C20 0.041(3) 0.042(3) 0.017(2) -0.005(2) -0.007(2) -0.002(3)
S1 0.0250(7) 0.0244(7) 0.0157(6) -0.0057(5) -0.0071(5) 0.0003(5)
S2 0.0219(7) 0.0240(7) 0.0169(6) -0.0062(5) -0.0026(4) -0.0030(5)

loop_
_atom_type_symbol
_atom_type_description
_atom_type_scat_dispersion_real
_atom_type_scat_dispersion_imag
_atom_type_scat_source
C C 0.0033 0.0016 'International Tables Vol C Tables 4.2.6.8 and 6.1.1.4'
H H 0.0000 0.0000 'International Tables Vol C Tables 4.2.6.8 and 6.1.1.4'
S S 0.1246 0.1234 'International Tables Vol C Tables 4.2.6.8 and 6.1.1.4'

loop_
_geom_angle_atom_site_label_1
_geom_angle_atom_site_label_2
_geom_angle_atom_site_label_3
_geom_angle
_geom_angle_site_symmetry_1
_geom_angle_site_symmetry_3
C2 C1 C9 128.4(4) . .
C2 C1 S1 117.1(3) . .
C9 C1 S1 114.4(4) . .
C3 C2 C1 116.5(4) . .
C3 C2 C13 123.9(4) . .
C1 C2 C13 119.6(4) . .
C2 C3 C4 116.8(4) . .
C2 C3 C15 124.0(4) . .
C4 C3 C15 119.1(4) . .
C3 C4 C10 128.1(4) . .
C3 C4 S2 117.2(4) . .
C10 C4 S2 114.7(3) . .
C6 C5 C11 127.2(4) . .
C6 C5 S2 118.1(4) . .
C11 C5 S2 114.7(3) . .
C7 C6 C5 117.9(4) . .
C7 C6 C17 122.5(4) . .
C5 C6 C17 119.5(4) . .
C6 C7 C8 116.4(4) . 2_656
C6 C7 C19 124.0(4) . .
C8 C7 C19 119.5(4) 2_656 .
C12 C8 C7 127.8(4) . 2_656
C12 C8 S1 114.7(3) . .
C7 C8 S1 117.4(3) 2_656 .
C10 C9 C1 114.8(4) . .
C10 C9 C12 135.5(4) . .
C1 C9 C12 109.7(4) . .
C4 C10 C9 115.3(4) . .
C4 C10 C11 109.8(4) . .
C9 C10 C11 134.9(4) . .
C5 C11 C12 115.0(4) . 2_656
C5 C11 C10 109.6(4) . .
C12 C11 C10 135.4(4) 2_656 .
C8 C12 C11 115.7(4) . 2_656
C8 C12 C9 110.1(4) . .
C11 C12 C9 134.3(3) 2_656 .
C2 C13 C14 112.9(4) . .
C2 C13 H1 109.0 . .
C14 C13 H1 109.0 . .
C2 C13 H2 109.0 . .
C14 C13 H2 109.0 . .
H1 C13 H2 107.8 . .
C13 C14 H3 109.5 . .
C13 C14 H4 109.5 . .
H3 C14 H4 109.5 . .
C13 C14 H5 109.5 . .
H3 C14 H5 109.5 . .
H4 C14 H5 109.5 . .
C3 C15 C16 112.6(4) . .
C3 C15 H6 109.1 . .
C16 C15 H6 109.1 . .
C3 C15 H7 109.1 . .
C16 C15 H7 109.1 . .
H6 C15 H7 107.8 . .
C15 C16 H8 109.5 . .
C15 C16 H9 109.5 . .
H8 C16 H9 109.5 . .
C15 C16 H10 109.5 . .
H8 C16 H10 109.5 . .
H9 C16 H10 109.5 . .
C6 C17 C18 112.5(4) . .
C6 C17 H11 109.1 . .
C18 C17 H11 109.1 . .
C6 C17 H12 109.1 . .
C18 C17 H12 109.1 . .
H11 C17 H12 107.8 . .
C17 C18 H13 109.5 . .
C17 C18 H14 109.5 . .
H13 C18 H14 109.5 . .
C17 C18 H15 109.5 . .
H13 C18 H15 109.5 . .
H14 C18 H15 109.5 . .
C7 C19 C20 111.9(4) . .
C7 C19 H16 109.2 . .
C20 C19 H16 109.2 . .
C7 C19 H17 109.2 . .
C20 C19 H17 109.2 . .
H16 C19 H17 107.9 . .
C19 C20 H18 109.5 . .
C19 C20 H19 109.5 . .
H18 C20 H19 109.5 . .
C19 C20 H20 109.5 . .
H18 C20 H20 109.5 . .
H19 C20 H20 109.5 . .
C1 S1 C8 91.1(2) . .
C5 S2 C4 91.2(2) . .

loop_
_geom_bond_atom_site_label_1
_geom_bond_atom_site_label_2
_geom_bond_distance
_geom_bond_site_symmetry_2
C1 C2 1.408(7) .
C1 C9 1.434(6) .
C1 S1 1.716(5) .
C2 C3 1.376(6) .
C2 C13 1.514(6) .
C3 C4 1.411(6) .
C3 C15 1.521(7) .
C4 C10 1.428(6) .
C4 S2 1.719(5) .
C5 C6 1.402(6) .
C5 C11 1.436(6) .
C5 S2 1.712(5) .
C6 C7 1.366(7) .
C6 C17 1.515(7) .
C7 C8 1.416(6) 2_656
C7 C19 1.515(6) .
C8 C12 1.416(6) .
C8 C7 1.416(6) 2_656
C8 S1 1.722(5) .
C9 C10 1.430(6) .
C9 C12 1.484(6) .
C10 C11 1.484(6) .
C11 C12 1.432(6) 2_656
C12 C11 1.432(6) 2_656
C13 C14 1.536(7) .
C13 H1 0.9900 .
C13 H2 0.9900 .
C14 H3 0.9800 .
C14 H4 0.9800 .
C14 H5 0.9800 .
C15 C16 1.539(7) .
C15 H6 0.9900 .
C15 H7 0.9900 .
C16 H8 0.9800 .
C16 H9 0.9800 .
C16 H10 0.9800 .
C17 C18 1.525(7) .
C17 H11 0.9900 .
C17 H12 0.9900 .
C18 H13 0.9800 .
C18 H14 0.9800 .
C18 H15 0.9800 .
C19 C20 1.537(7) .
C19 H16 0.9900 .
C19 H17 0.9900 .
C20 H18 0.9800 .
C20 H19 0.9800 .
C20 H20 0.9800 .

loop_
_geom_torsion_atom_site_label_1
_geom_torsion_atom_site_label_2
_geom_torsion_atom_site_label_3
_geom_torsion_atom_site_label_4
_geom_torsion
_geom_torsion_site_symmetry_1
_geom_torsion_site_symmetry_2
_geom_torsion_site_symmetry_3
_geom_torsion_site_symmetry_4
C9 C1 C2 C3 0.7(7) . . . .
S1 C1 C2 C3 179.7(3) . . . .
C9 C1 C2 C13 179.1(4) . . . .
S1 C1 C2 C13 -1.9(6) . . . .
C1 C2 C3 C4 -0.4(6) . . . .
C13 C2 C3 C4 -178.8(4) . . . .
C1 C2 C3 C15 178.6(4) . . . .
C13 C2 C3 C15 0.2(7) . . . .
C2 C3 C4 C10 0.1(7) . . . .
C15 C3 C4 C10 -178.9(4) . . . .
C2 C3 C4 S2 -179.8(3) . . . .
C15 C3 C4 S2 1.2(6) . . . .
C11 C5 C6 C7 1.2(7) . . . .
S2 C5 C6 C7 179.6(3) . . . .
C11 C5 C6 C17 177.7(4) . . . .
S2 C5 C6 C17 -3.8(6) . . . .
C5 C6 C7 C8 -1.1(6) . . . 2_656
C17 C6 C7 C8 -177.5(4) . . . 2_656
C5 C6 C7 C19 -178.8(4) . . . .
C17 C6 C7 C19 4.8(7) . . . .
C2 C1 C9 C10 -0.6(7) . . . .
S1 C1 C9 C10 -179.6(3) . . . .
C2 C1 C9 C12 179.4(4) . . . .
S1 C1 C9 C12 0.4(5) . . . .
C3 C4 C10 C9 -0.1(6) . . . .
S2 C4 C10 C9 179.8(3) . . . .
C3 C4 C10 C11 -179.9(4) . . . .
S2 C4 C10 C11 0.0(5) . . . .
C1 C9 C10 C4 0.3(5) . . . .
C12 C9 C10 C4 -179.8(4) . . . .
C1 C9 C10 C11 -180.0(4) . . . .
C12 C9 C10 C11 0.0(8) . . . .
C6 C5 C11 C12 -0.6(6) . . . 2_656
S2 C5 C11 C12 -179.1(3) . . . 2_656
C6 C5 C11 C10 179.2(4) . . . .
S2 C5 C11 C10 0.7(4) . . . .
C4 C10 C11 C5 -0.5(5) . . . .
C9 C10 C11 C5 179.8(4) . . . .
C4 C10 C11 C12 179.3(4) . . . 2_656
C9 C10 C11 C12 -0.4(8) . . . 2_656
C7 C8 C12 C11 0.1(7) 2_656 . . 2_656
S1 C8 C12 C11 179.2(3) . . . 2_656
C7 C8 C12 C9 -179.6(4) 2_656 . . .
S1 C8 C12 C9 -0.5(5) . . . .
C10 C9 C12 C8 -179.9(4) . . . .
C1 C9 C12 C8 0.1(5) . . . .
C10 C9 C12 C11 0.4(8) . . . 2_656
C1 C9 C12 C11 -179.6(4) . . . 2_656
C3 C2 C13 C14 95.3(6) . . . .
C1 C2 C13 C14 -83.0(6) . . . .
C2 C3 C15 C16 -93.9(6) . . . .
C4 C3 C15 C16 85.0(5) . . . .
C7 C6 C17 C18 91.1(5) . . . .
C5 C6 C17 C18 -85.2(5) . . . .
C6 C7 C19 C20 92.8(6) . . . .
C8 C7 C19 C20 -84.9(5) 2_656 . . .
C2 C1 S1 C8 -179.7(4) . . . .
C9 C1 S1 C8 -0.6(3) . . . .
C12 C8 S1 C1 0.7(4) . . . .
C7 C8 S1 C1 179.8(4) 2_656 . . .
C6 C5 S2 C4 -179.3(4) . . . .
C11 C5 S2 C4 -0.6(3) . . . .
C3 C4 S2 C5 -179.8(4) . . . .
C10 C4 S2 C5 0.3(3) . . . .
